data_7059724
loop_
_publ_author_name
'Jozef\'ikov\'a, Fl\'ora'
'Perontsis, Spyros'
'\<Simunkov\'a, Miriama'
'Barbierikov\'a, Zuzana'
'\<Svorc, L&#x2019;ubom\'ir'
'Valko, Marian'
'Psomas, George'
'Moncol&#x2019;, J\'an'

_publ_section_title
;
 Novel copper(ii) complexes with fenamates and isonicotinamide: structure
 and properties, and interactions with DNA and serum albumin
;
_journal_issue 29
_journal_name_full 'New Journal of Chemistry'
_journal_page_first 12827
_journal_page_last 12842
_journal_paper_doi 10.1039/D0NJ02007A
_journal_volume 44
_journal_year 2020
_chemical_formula_moiety 'C38 H28 Cu F6 N8 O6'
_chemical_formula_sum 'C38 H28 Cu F6 N8 O6'
_chemical_formula_weight 870.22
_space_group_crystal_system triclinic
_space_group_IT_number 2
_space_group_name_Hall '-P 1'
_space_group_name_H-M_alt 'P -1'
_atom_sites_solution_hydrogens geom
_atom_sites_solution_primary direct
_audit_creation_date 2019-03-16
_audit_creation_method
;
Olex2 1.2
(compiled 2017.08.10 svn.r3458 for OlexSys, GUI svn.r5506)
;
_audit_update_record
;
2019-07-29 deposited with the CCDC.	2020-06-24 downloaded from the CCDC.
;
_cell_angle_alpha 110.961(3)
_cell_angle_beta 104.284(3)
_cell_angle_gamma 103.325(3)
_cell_formula_units_Z 1
_cell_length_a 7.3686(3)
_cell_length_b 11.4683(4)
_cell_length_c 12.1866(5)
_cell_measurement_reflns_used 22555
_cell_measurement_temperature 100
_cell_measurement_theta_max 71.55
_cell_measurement_theta_min 4.17
_cell_volume 872.23(7)
_computing_cell_refinement
;
X-Area Recipe 1.33.0.0 (STOE, 2015)
;
_computing_data_collection
;
X-Area Pilatus3_SV 1.31.150.0 (STOE, 2018)
;
_computing_data_reduction
;
X-Area Integrate 1.73.1.0 (STOE, 2018)
X-Area LANA 1.73.2.0 (STOE, 2018)
;
_computing_molecular_graphics 'Olex2 (Dolomanov et al., 2009)'
_computing_publication_material
;
STOE & Cie GmbH, X-Area, software package for collecting single-crystal or
multi-domain crystal data on STOE area-detector diffractometers, for image 
processing, for the correction and scaling of reflection intensities and 
for outlier rejection, version 1.84, Darmstadt 2018
;
_computing_structure_refinement 'ShelXL (Sheldrick, 2015)'
_computing_structure_solution 'SIR2011 (Burla et al., 2007)'
_diffrn_ambient_temperature 100
_diffrn_detector 'Pilatus3R 300K'
_diffrn_detector_area_resol_mean 5.81
_diffrn_detector_type 'DECTRIS PILATUS3R 300K'
_diffrn_measured_fraction_theta_full 0.987
_diffrn_measured_fraction_theta_max 0.963
_diffrn_measurement_device 'Eulerian 4-circle diffractometer'
_diffrn_measurement_device_type 'Stoe Stadivari with Xenocs Genix3D Cu HF'
_diffrn_measurement_method '\w scans'
_diffrn_radiation_collimation '0.6 mm diameter'
_diffrn_radiation_monochromator 'Graded multilayer mirror'
_diffrn_radiation_polarisn_norm 270
_diffrn_radiation_type CuK\a
_diffrn_radiation_wavelength 1.54186
_diffrn_reflns_av_R_equivalents 0.0212
_diffrn_reflns_av_unetI/netI 0.0163
_diffrn_reflns_Laue_measured_fraction_full 0.987
_diffrn_reflns_Laue_measured_fraction_max 0.963
_diffrn_reflns_limit_h_max 9
_diffrn_reflns_limit_h_min -5
_diffrn_reflns_limit_k_max 14
_diffrn_reflns_limit_k_min -13
_diffrn_reflns_limit_l_max 12
_diffrn_reflns_limit_l_min -14
_diffrn_reflns_number 14399
_diffrn_reflns_point_group_measured_fraction_full 0.987
_diffrn_reflns_point_group_measured_fraction_max 0.963
_diffrn_reflns_theta_full 67.686
_diffrn_reflns_theta_max 71.343
_diffrn_reflns_theta_min 4.168
_diffrn_source 'Genix3D Cu HF'
_diffrn_source_current 0.600
_diffrn_source_power 0.030
_diffrn_source_voltage 50
_exptl_absorpt_coefficient_mu 1.731
_exptl_absorpt_correction_T_max 0.639
_exptl_absorpt_correction_T_min 0.258
_exptl_absorpt_correction_type multi-scan
_exptl_absorpt_process_details
;
STOE LANA, J. Koziskova, F. Hahn, J. Richter, J. Kozisek, 
Acta Chimica Slovaca, vol. 9, no. 2, 2016, pp. 136 - 140.
;
_exptl_crystal_colour 'light brown'
_exptl_crystal_colour_modifier light
_exptl_crystal_colour_primary brown
_exptl_crystal_density_diffrn 1.657
_exptl_crystal_description needle
_exptl_crystal_F_000 443
_exptl_crystal_size_max 0.41
_exptl_crystal_size_mid 0.09
_exptl_crystal_size_min 0.06
_refine_diff_density_max 0.322
_refine_diff_density_min -0.577
_refine_diff_density_rms 0.057
_refine_ls_extinction_method none
_refine_ls_goodness_of_fit_ref 1.048
_refine_ls_hydrogen_treatment constr
_refine_ls_matrix_type full
_refine_ls_number_parameters 268
_refine_ls_number_reflns 3256
_refine_ls_number_restraints 0
_refine_ls_restrained_S_all 1.048
_refine_ls_R_factor_all 0.0324
_refine_ls_R_factor_gt 0.0296
_refine_ls_shift/su_max 0.001
_refine_ls_shift/su_mean 0.000
_refine_ls_structure_factor_coef Fsqd
_refine_ls_weighting_details 'w=1/[\s^2^(Fo^2^)+(0.0464P)^2^+0.6089P] where P=(Fo^2^+2Fc^2^)/3'
_refine_ls_weighting_scheme calc
_refine_ls_wR_factor_gt 0.0807
_refine_ls_wR_factor_ref 0.0823
_reflns_Friedel_coverage 0.000
_reflns_number_gt 2981
_reflns_number_total 3256
_reflns_threshold_expression 'I > 2\s(I)'
_cod_data_source_file d0nj02007a2.cif
_cod_data_source_block 5
_cod_depositor_comments
;Adding full bibliography for 7059721--7059725.cif.

 Adding full bibliography for 7059721--7059725.cif.
;
_cod_original_cell_volume 872.23(6)
_cod_database_code 7059724
_shelx_shelxl_version_number 2018/3
_shelx_space_group_comment
;
The symmetry employed for this shelxl refinement is uniquely defined
by the following loop, which should always be used as a source of
symmetry information in preference to the above space-group names.
They are only intended as comments.
;
_shelx_estimated_absorpt_t_max 0.903
_shelx_estimated_absorpt_t_min 0.537
_olex2_refinement_description
;
1. Fixed Uiso
 At 1.2 times of:
  All C(H) groups, All N(H) groups, All N(H,H) groups
2.a Aromatic/amide H refined with riding coordinates:
 N3(H3), C1(H1), C2(H2), C4(H4), C5(H5), C11(H11), C12(H12), C13(H13),
 C15(H15), C17(H17), C18(H18), C19(H19)
2.b X=CH2 refined with riding coordinates:
 N2(H2A,H2B)
;
_olex2_submission_special_instructions 'No special instructions were received'

loop_
_space_group_symop_operation_xyz
'x, y, z'
'-x, -y, -z'

loop_
_atom_site_label
_atom_site_type_symbol
_atom_site_fract_x
_atom_site_fract_y
_atom_site_fract_z
_atom_site_U_iso_or_equiv
_atom_site_adp_type
_atom_site_occupancy
_atom_site_site_symmetry_order
_atom_site_calc_flag
_atom_site_refinement_flags_posn
_atom_site_refinement_flags_adp
_atom_site_refinement_flags_occupancy
_atom_site_disorder_assembly
_atom_site_disorder_group
Cu1 Cu 1.000000 1.000000 0.500000 0.01137(11) Uani 1 2 d S T P . .
F1 F 0.74784(16) 0.78139(10) 0.98571(9) 0.0227(2) Uani 1 1 d . . . . .
F2 F 0.63895(18) 0.62416(11) 1.03574(10) 0.0278(3) Uani 1 1 d . . . . .
F3 F 0.95191(17) 0.70222(11) 1.06800(10) 0.0286(3) Uani 1 1 d . . . . .
O1 O 0.94322(17) 0.81181(11) 0.39691(10) 0.0139(2) Uani 1 1 d . . . . .
O2 O 0.84313(17) 0.80355(11) 0.55195(11) 0.0161(2) Uani 1 1 d . . . . .
O3 O 0.20697(18) 0.94053(13) 0.01193(11) 0.0203(3) Uani 1 1 d . . . . .
N1 N 0.7463(2) 0.98769(13) 0.38141(13) 0.0133(3) Uani 1 1 d . . . . .
N2 N 0.1080(2) 1.04443(14) 0.17060(13) 0.0166(3) Uani 1 1 d . . . . .
H2A H 0.003715 1.047659 0.119410 0.020 Uiso 1 1 calc R . . . .
H2B H 0.131883 1.077645 0.252079 0.020 Uiso 1 1 calc R . . . .
N3 N 0.7457(2) 0.56770(14) 0.56020(13) 0.0166(3) Uani 1 1 d . . . . .
H3 H 0.755088 0.651791 0.586959 0.020 Uiso 1 1 calc R . . . .
N4 N 0.7137(2) 0.38011(14) 0.38505(14) 0.0179(3) Uani 1 1 d . . . . .
C1 C 0.6893(3) 0.91794(16) 0.25597(16) 0.0163(3) Uani 1 1 d . . . . .
H1 H 0.765282 0.867084 0.223862 0.020 Uiso 1 1 calc R . . . .
C2 C 0.5240(3) 0.91758(17) 0.17206(16) 0.0168(3) Uani 1 1 d . . . . .
H2 H 0.489635 0.869289 0.083808 0.020 Uiso 1 1 calc R . . . .
C3 C 0.4083(2) 0.98873(16) 0.21822(16) 0.0140(3) Uani 1 1 d . . . . .
C4 C 0.4654(2) 1.05901(16) 0.34800(16) 0.0158(3) Uani 1 1 d . . . . .
H4 H 0.388610 1.107375 0.382817 0.019 Uiso 1 1 calc R . . . .
C5 C 0.6361(2) 1.05729(16) 0.42559(16) 0.0148(3) Uani 1 1 d . . . . .
H5 H 0.676868 1.107697 0.514141 0.018 Uiso 1 1 calc R . . . .
C6 C 0.2305(2) 0.98893(16) 0.12447(16) 0.0162(3) Uani 1 1 d . . . . .
C7 C 0.8681(2) 0.74594(16) 0.45054(15) 0.0136(3) Uani 1 1 d . . . . .
C8 C 0.8121(2) 0.59788(16) 0.38654(15) 0.0140(3) Uani 1 1 d . . . . .
C9 C 0.7560(2) 0.51232(16) 0.44272(16) 0.0148(3) Uani 1 1 d . . . . .
C11 C 0.7242(3) 0.32878(17) 0.27040(17) 0.0194(4) Uani 1 1 d . . . . .
H11 H 0.695600 0.235341 0.229942 0.023 Uiso 1 1 calc R . . . .
C12 C 0.7736(3) 0.40218(17) 0.20681(16) 0.0178(4) Uani 1 1 d . . . . .
H12 H 0.776347 0.360525 0.124694 0.021 Uiso 1 1 calc R . . . .
C13 C 0.8191(2) 0.53888(17) 0.26716(16) 0.0158(3) Uani 1 1 d . . . . .
H13 H 0.855273 0.592516 0.226510 0.019 Uiso 1 1 calc R . . . .
C14 C 0.7232(2) 0.51487(17) 0.64478(16) 0.0155(3) Uani 1 1 d . . . . .
C15 C 0.7445(2) 0.60643(17) 0.76379(16) 0.0164(3) Uani 1 1 d . . . . .
H15 H 0.767379 0.697240 0.780969 0.020 Uiso 1 1 calc R . . . .
C16 C 0.7326(2) 0.56607(17) 0.85667(16) 0.0167(3) Uani 1 1 d . . . . .
C17 C 0.6975(3) 0.43349(18) 0.83428(17) 0.0201(4) Uani 1 1 d . . . . .
H17 H 0.690772 0.406149 0.898574 0.024 Uiso 1 1 calc R . . . .
C18 C 0.6727(3) 0.34295(17) 0.71563(17) 0.0207(4) Uani 1 1 d . . . . .
H18 H 0.646574 0.251868 0.698376 0.025 Uiso 1 1 calc R . . . .
C19 C 0.6849(3) 0.38130(17) 0.62071(16) 0.0181(4) Uani 1 1 d . . . . .
H19 H 0.667278 0.316973 0.539980 0.022 Uiso 1 1 calc R . . . .
C20 C 0.7667(3) 0.66736(17) 0.98470(17) 0.0191(4) Uani 1 1 d . . . . .

loop_
_atom_site_aniso_label
_atom_site_aniso_U_11
_atom_site_aniso_U_22
_atom_site_aniso_U_33
_atom_site_aniso_U_23
_atom_site_aniso_U_13
_atom_site_aniso_U_12
Cu1 0.01249(18) 0.01028(17) 0.01115(18) 0.00371(13) 0.00343(13) 0.00620(13)
F1 0.0340(6) 0.0156(5) 0.0200(5) 0.0062(4) 0.0123(5) 0.0109(4)
F2 0.0391(7) 0.0215(5) 0.0228(6) 0.0071(4) 0.0198(5) 0.0056(5)
F3 0.0293(6) 0.0280(6) 0.0196(5) 0.0064(5) 0.0013(5) 0.0093(5)
O1 0.0156(6) 0.0130(5) 0.0137(6) 0.0060(5) 0.0047(4) 0.0065(4)
O2 0.0196(6) 0.0131(6) 0.0161(6) 0.0046(5) 0.0084(5) 0.0074(5)
O3 0.0213(6) 0.0256(7) 0.0143(6) 0.0069(5) 0.0046(5) 0.0141(5)
N1 0.0140(7) 0.0117(6) 0.0143(7) 0.0054(6) 0.0048(5) 0.0058(5)
N2 0.0164(7) 0.0183(7) 0.0132(7) 0.0048(6) 0.0022(5) 0.0097(6)
N3 0.0235(8) 0.0110(6) 0.0162(7) 0.0051(6) 0.0086(6) 0.0077(6)
N4 0.0221(8) 0.0138(7) 0.0178(7) 0.0058(6) 0.0082(6) 0.0071(6)
C1 0.0178(8) 0.0158(8) 0.0152(8) 0.0041(7) 0.0064(7) 0.0095(7)
C2 0.0196(8) 0.0168(8) 0.0134(8) 0.0048(7) 0.0057(7) 0.0088(7)
C3 0.0140(8) 0.0119(7) 0.0165(8) 0.0068(6) 0.0048(6) 0.0050(6)
C4 0.0159(8) 0.0152(8) 0.0179(8) 0.0064(7) 0.0068(7) 0.0086(6)
C5 0.0165(8) 0.0133(8) 0.0138(8) 0.0040(6) 0.0056(6) 0.0067(6)
C6 0.0161(8) 0.0128(8) 0.0185(9) 0.0066(7) 0.0042(7) 0.0056(6)
C7 0.0116(7) 0.0144(8) 0.0145(8) 0.0060(7) 0.0027(6) 0.0069(6)
C8 0.0132(8) 0.0132(8) 0.0147(8) 0.0045(7) 0.0040(6) 0.0066(6)
C9 0.0139(8) 0.0145(8) 0.0159(8) 0.0056(7) 0.0052(6) 0.0068(6)
C11 0.0228(9) 0.0127(8) 0.0195(9) 0.0029(7) 0.0080(7) 0.0073(7)
C12 0.0194(8) 0.0168(8) 0.0149(8) 0.0034(7) 0.0070(7) 0.0074(7)
C13 0.0150(8) 0.0165(8) 0.0157(8) 0.0068(7) 0.0052(6) 0.0062(6)
C14 0.0142(8) 0.0166(8) 0.0173(8) 0.0078(7) 0.0064(6) 0.0071(6)
C15 0.0169(8) 0.0129(8) 0.0192(9) 0.0058(7) 0.0069(7) 0.0064(6)
C16 0.0157(8) 0.0170(8) 0.0181(9) 0.0069(7) 0.0073(7) 0.0071(7)
C17 0.0253(9) 0.0199(9) 0.0213(9) 0.0118(7) 0.0114(7) 0.0106(7)
C18 0.0278(9) 0.0141(8) 0.0247(9) 0.0093(7) 0.0133(8) 0.0098(7)
C19 0.0217(9) 0.0145(8) 0.0177(9) 0.0052(7) 0.0083(7) 0.0075(7)
C20 0.0217(9) 0.0173(8) 0.0193(9) 0.0088(7) 0.0088(7) 0.0062(7)

loop_
_atom_type_symbol
_atom_type_description
_atom_type_scat_dispersion_real
_atom_type_scat_dispersion_imag
_atom_type_scat_source
C C 0.0181 0.0091 'International Tables Vol C Tables 4.2.6.8 and 6.1.1.4'
H H 0.0000 0.0000 'International Tables Vol C Tables 4.2.6.8 and 6.1.1.4'
Cu Cu -1.9646 0.5888 'International Tables Vol C Tables 4.2.6.8 and 6.1.1.4'
F F 0.0727 0.0534 'International Tables Vol C Tables 4.2.6.8 and 6.1.1.4'
N N 0.0311 0.0180 'International Tables Vol C Tables 4.2.6.8 and 6.1.1.4'
O O 0.0492 0.0322 'International Tables Vol C Tables 4.2.6.8 and 6.1.1.4'

loop_
_geom_angle_atom_site_label_1
_geom_angle_atom_site_label_2
_geom_angle_atom_site_label_3
_geom_angle
_geom_angle_site_symmetry_1
_geom_angle_site_symmetry_3
_geom_angle_publ_flag
O1 Cu1 O1 180.0 2_776 . ?
O1 Cu1 O2 55.18(4) . . ?
O1 Cu1 O2 124.82(4) 2_776 . ?
O1 Cu1 O2 124.82(4) . 2_776 ?
O1 Cu1 O2 55.18(4) 2_776 2_776 ?
O1 Cu1 N1 90.75(5) 2_776 . ?
O1 Cu1 N1 89.25(5) . . ?
O1 Cu1 N1 89.25(5) 2_776 2_776 ?
O1 Cu1 N1 90.75(5) . 2_776 ?
O2 Cu1 O2 180.0 2_776 . ?
N1 Cu1 O2 97.57(5) 2_776 2_776 ?
N1 Cu1 O2 82.43(5) 2_776 . ?
N1 Cu1 O2 82.43(5) . 2_776 ?
N1 Cu1 O2 97.57(5) . . ?
N1 Cu1 N1 180.0 . 2_776 ?
C7 O1 Cu1 107.56(10) . . ?
C7 O2 Cu1 75.82(9) . . ?
C1 N1 Cu1 121.47(11) . . ?
C5 N1 Cu1 120.09(11) . . ?
C5 N1 C1 118.27(14) . . ?
H2A N2 H2B 120.0 . . ?
C6 N2 H2A 120.0 . . ?
C6 N2 H2B 120.0 . . ?
C9 N3 H3 114.2 . . ?
C9 N3 C14 131.65(14) . . ?
C14 N3 H3 114.2 . . ?
C11 N4 C9 117.73(15) . . ?
N1 C1 H1 118.8 . . ?
N1 C1 C2 122.33(15) . . ?
C2 C1 H1 118.8 . . ?
C1 C2 H2 120.4 . . ?
C1 C2 C3 119.30(15) . . ?
C3 C2 H2 120.4 . . ?
C2 C3 C6 118.27(15) . . ?
C4 C3 C2 118.34(15) . . ?
C4 C3 C6 123.36(15) . . ?
C3 C4 H4 120.6 . . ?
C5 C4 C3 118.82(15) . . ?
C5 C4 H4 120.6 . . ?
N1 C5 C4 122.91(15) . . ?
N1 C5 H5 118.5 . . ?
C4 C5 H5 118.5 . . ?
O3 C6 N2 123.72(15) . . ?
O3 C6 C3 119.23(15) . . ?
N2 C6 C3 117.04(15) . . ?
O1 C7 C8 116.65(14) . . ?
O2 C7 O1 121.43(15) . . ?
O2 C7 C8 121.92(15) . . ?
C9 C8 C7 123.60(14) . . ?
C13 C8 C7 119.07(15) . . ?
C13 C8 C9 117.31(15) . . ?
N3 C9 C8 118.60(15) . . ?
N4 C9 N3 119.01(15) . . ?
N4 C9 C8 122.39(15) . . ?
N4 C11 H11 117.7 . . ?
N4 C11 C12 124.54(16) . . ?
C12 C11 H11 117.7 . . ?
C11 C12 H12 121.2 . . ?
C11 C12 C13 117.58(16) . . ?
C13 C12 H12 121.2 . . ?
C8 C13 H13 119.8 . . ?
C12 C13 C8 120.44(16) . . ?
C12 C13 H13 119.8 . . ?
N3 C14 C15 115.60(15) . . ?
N3 C14 C19 125.69(16) . . ?
C19 C14 C15 118.70(16) . . ?
C14 C15 H15 119.7 . . ?
C16 C15 C14 120.59(15) . . ?
C16 C15 H15 119.7 . . ?
C15 C16 C17 121.18(16) . . ?
C15 C16 C20 119.32(15) . . ?
C17 C16 C20 119.45(16) . . ?
C16 C17 H17 121.0 . . ?
C18 C17 C16 117.95(16) . . ?
C18 C17 H17 121.0 . . ?
C17 C18 H18 119.0 . . ?
C17 C18 C19 121.93(16) . . ?
C19 C18 H18 119.0 . . ?
C14 C19 H19 120.2 . . ?
C18 C19 C14 119.64(16) . . ?
C18 C19 H19 120.2 . . ?
F1 C20 F2 106.25(14) . . ?
F1 C20 F3 105.96(14) . . ?
F1 C20 C16 113.01(14) . . ?
F2 C20 F3 105.66(14) . . ?
F2 C20 C16 112.90(14) . . ?
F3 C20 C16 112.45(14) . . ?

loop_
_geom_bond_atom_site_label_1
_geom_bond_atom_site_label_2
_geom_bond_distance
_geom_bond_site_symmetry_2
_geom_bond_publ_flag
Cu1 O1 1.9483(11) 2_776 ?
Cu1 O1 1.9483(11) . ?
Cu1 O2 2.6446(12) . ?
Cu1 O2 2.6446(12) 2_776 ?
Cu1 N1 2.0006(13) 2_776 ?
Cu1 N1 2.0006(13) . ?
F1 C20 1.343(2) . ?
F2 C20 1.347(2) . ?
F3 C20 1.352(2) . ?
O1 C7 1.282(2) . ?
O2 C7 1.258(2) . ?
O3 C6 1.230(2) . ?
N1 C1 1.344(2) . ?
N1 C5 1.339(2) . ?
N2 H2A 0.8800 . ?
N2 H2B 0.8800 . ?
N2 C6 1.340(2) . ?
N3 H3 0.8800 . ?
N3 C9 1.372(2) . ?
N3 C14 1.394(2) . ?
N4 C9 1.342(2) . ?
N4 C11 1.338(2) . ?
C1 H1 0.9500 . ?
C1 C2 1.382(2) . ?
C2 H2 0.9500 . ?
C2 C3 1.392(2) . ?
C3 C4 1.390(2) . ?
C3 C6 1.512(2) . ?
C4 H4 0.9500 . ?
C4 C5 1.384(2) . ?
C5 H5 0.9500 . ?
C7 C8 1.494(2) . ?
C8 C9 1.427(2) . ?
C8 C13 1.388(2) . ?
C11 H11 0.9500 . ?
C11 C12 1.381(3) . ?
C12 H12 0.9500 . ?
C12 C13 1.386(2) . ?
C13 H13 0.9500 . ?
C14 C15 1.397(2) . ?
C14 C19 1.397(2) . ?
C15 H15 0.9500 . ?
C15 C16 1.381(2) . ?
C16 C17 1.393(2) . ?
C16 C20 1.491(2) . ?
C17 H17 0.9500 . ?
C17 C18 1.382(3) . ?
C18 H18 0.9500 . ?
C18 C19 1.392(2) . ?
C19 H19 0.9500 . ?

loop_
_geom_hbond_atom_site_label_D
_geom_hbond_atom_site_label_H
_geom_hbond_atom_site_label_A
_geom_hbond_distance_DH
_geom_hbond_distance_HA
_geom_hbond_distance_DA
_geom_hbond_angle_DHA
_geom_hbond_site_symmetry_A
_geom_hbond_publ_flag
N2 H2A O3 0.88 2.00 2.8769(18) 171.2 2_575 yes
N3 H3 O2 0.88 1.94 2.6789(18) 140.0 . yes
